data_4109188
loop_
_publ_author_name
'Feng Peng'
'Dennis G. Hall'

_publ_contact_author_address
; Department of Chemistry
  University of Alberta
  Edmonton, Alberta T6G 2G2
  Canada
;
_publ_contact_author_email dennis.hall@ualberta.ca
_publ_contact_author_fax 1(780)4928231
_publ_contact_author_name 'Prof. Dennis G. Hall'
_publ_contact_author_phone 1(780)4923141
_publ_section_title
;
 Simple, Stable, and Versatile Double-Allylation Reagents for the
 Stereoselective Preparation of Skeletally Diverse Compounds
;
_journal_name_full 'Journal of the American Chemical Society'
_journal_page_first 3070
_journal_page_last 3071
_journal_paper_doi 10.1021/ja068985t
_journal_volume 129
_journal_year 2007
_chemical_formula_moiety 'C16 H20 O'
_chemical_formula_sum 'C16 H20 O'
_chemical_formula_weight 228.32
_chemical_name_systematic 6-methyl-1-phenyl-7-vinyl-8-oxabicyclo[3.2.1]octane
_space_group_IT_number 19
_symmetry_cell_setting orthorhombic
_symmetry_space_group_name_Hall 'P 2ac 2ab'
_symmetry_space_group_name_H-M 'P 21 21 21'
_atom_sites_solution_hydrogens geom
_atom_sites_solution_primary direct
_atom_sites_solution_secondary difmap
_audit_creation_method 'manual editing of SHELXL template'
_cell_angle_alpha 90.00
_cell_angle_beta 90.00
_cell_angle_gamma 90.00
_cell_formula_units_Z 4
_cell_length_a 7.7032(5)
_cell_length_b 8.2335(5)
_cell_length_c 20.6614(13)
_cell_measurement_reflns_used 7286
_cell_measurement_temperature 193(2)
_cell_measurement_theta_max 26.29
_cell_measurement_theta_min 2.66
_cell_volume 1310.43(14)
_computing_cell_refinement 'Bruker SAINT (Bruker, 1997)'
_computing_data_collection 'Bruker SMART (Bruker, 1997)'
_computing_data_reduction 'Bruker SAINT (Bruker, 1997)'
_computing_molecular_graphics 'Bruker SHELXTL (Bruker, 1997)'
_computing_publication_material 'Bruker SHELXTL (Bruker, 1997)'
_computing_structure_refinement 'SHELXL-97 (Sheldrick, 1997)'
_computing_structure_solution 'SHELXS-97 (Sheldrick, 1990)'
_diffrn_ambient_temperature 193(2)
_diffrn_detector_area_resol_mean 8.192
_diffrn_measured_fraction_theta_full 0.997
_diffrn_measured_fraction_theta_max 0.997
_diffrn_measurement_device_type 'Bruker PLATFORM diffractometer/SMART 1000 CCD area detector'
_diffrn_measurement_method '\w scans'
_diffrn_radiation_monochromator graphite
_diffrn_radiation_source 'fine-focus sealed tube'
_diffrn_radiation_type MoK\a
_diffrn_radiation_wavelength 0.71073
_diffrn_reflns_av_R_equivalents 0.0209
_diffrn_reflns_av_sigmaI/netI 0.0162
_diffrn_reflns_limit_h_max 9
_diffrn_reflns_limit_h_min -9
_diffrn_reflns_limit_k_max 10
_diffrn_reflns_limit_k_min -10
_diffrn_reflns_limit_l_max 25
_diffrn_reflns_limit_l_min -25
_diffrn_reflns_number 10486
_diffrn_reflns_theta_full 26.36
_diffrn_reflns_theta_max 26.36
_diffrn_reflns_theta_min 1.97
_diffrn_standards_decay_% 0
_diffrn_standards_interval_time 0
_diffrn_standards_number 0
_exptl_absorpt_coefficient_mu 0.070
_exptl_absorpt_correction_T_max 0.9882
_exptl_absorpt_correction_T_min 0.9593
_exptl_absorpt_correction_type multi-scan
_exptl_absorpt_process_details 'SADABS (Sheldrick, 1996)'
_exptl_crystal_colour colorless
_exptl_crystal_density_diffrn 1.157
_exptl_crystal_description prism
_exptl_crystal_F_000 496
_exptl_crystal_size_max 0.60
_exptl_crystal_size_mid 0.30
_exptl_crystal_size_min 0.17
_refine_diff_density_max 0.161
_refine_diff_density_min -0.161
_refine_diff_density_rms 0.027
_refine_ls_abs_structure_details 'Flack H D (1983), Acta Cryst. A39, 876-881'
_refine_ls_abs_structure_Flack -0.4(13)
_refine_ls_extinction_method none
_refine_ls_goodness_of_fit_ref 1.084
_refine_ls_hydrogen_treatment constr
_refine_ls_matrix_type full
_refine_ls_number_parameters 154
_refine_ls_number_reflns 2678
_refine_ls_number_restraints 0
_refine_ls_restrained_S_all 1.084
_refine_ls_R_factor_all 0.0359
_refine_ls_R_factor_gt 0.0321
_refine_ls_shift/su_max 0.000
_refine_ls_shift/su_mean 0.000
_refine_ls_structure_factor_coef Fsqd
_refine_ls_weighting_details 'calc w=1/[\s^2^(Fo^2^)+(0.0378P)^2^+0.1696P] where P=(Fo^2^+2Fc^2^)/3'
_refine_ls_weighting_scheme calc
_refine_ls_wR_factor_gt 0.0786
_refine_ls_wR_factor_ref 0.0812
_reflns_number_gt 2469
_reflns_number_total 2678
_reflns_threshold_expression I>2\s(I)
_cod_data_source_file ja068985tsi20061215_051435.cif
_cod_data_source_block dgh0605
_cod_database_code 4109188

loop_
_symmetry_equiv_pos_as_xyz
'x, y, z'
'-x+1/2, -y, z+1/2'
'-x, y+1/2, -z+1/2'
'x+1/2, -y+1/2, -z'

loop_
_atom_site_label
_atom_site_type_symbol
_atom_site_fract_x
_atom_site_fract_y
_atom_site_fract_z
_atom_site_U_iso_or_equiv
_atom_site_adp_type
_atom_site_occupancy
_atom_site_symmetry_multiplicity
_atom_site_calc_flag
_atom_site_refinement_flags
O O 0.14583(12) 0.15546(11) 0.29344(4) 0.0348(2) Uani 1 1 d .
C1 C 0.17828(16) 0.19484(15) 0.36055(6) 0.0292(3) Uani 1 1 d .
C2 C 0.00861(17) 0.26518(17) 0.38806(7) 0.0366(3) Uani 1 1 d .
H2A H 0.0264 0.2953 0.4340 0.044 Uiso 1 1 calc R
H2B H -0.0224 0.3649 0.3639 0.044 Uiso 1 1 calc R
C3 C -0.14064(18) 0.14289(18) 0.38323(7) 0.0431(3) Uani 1 1 d .
H3A H -0.1293 0.0616 0.4183 0.052 Uiso 1 1 calc R
H3B H -0.2524 0.2003 0.3892 0.052 Uiso 1 1 calc R
C4 C -0.14136(19) 0.05618(19) 0.31802(7) 0.0455(3) Uani 1 1 d .
H4A H -0.2129 -0.0433 0.3212 0.055 Uiso 1 1 calc R
H4B H -0.1947 0.1278 0.2851 0.055 Uiso 1 1 calc R
C5 C 0.04097(18) 0.01062(17) 0.29653(6) 0.0376(3) Uani 1 1 d .
H5 H 0.0363 -0.0416 0.2529 0.045 Uiso 1 1 calc R
C6 C 0.14569(19) -0.09646(16) 0.34290(6) 0.0358(3) Uani 1 1 d .
H6 H 0.2464 -0.1403 0.3178 0.043 Uiso 1 1 calc R
C7 C 0.21980(16) 0.02642(15) 0.39249(6) 0.0307(3) Uani 1 1 d .
H7 H 0.1523 0.0170 0.4337 0.037 Uiso 1 1 calc R
C8 C 0.32327(16) 0.31851(15) 0.36355(6) 0.0302(3) Uani 1 1 d .
C9 C 0.41365(18) 0.36656(17) 0.30848(7) 0.0376(3) Uani 1 1 d .
H9 H 0.3871 0.3184 0.2679 0.045 Uiso 1 1 calc R
C10 C 0.5424(2) 0.48432(18) 0.31235(8) 0.0481(4) Uani 1 1 d .
H10 H 0.6034 0.5160 0.2744 0.058 Uiso 1 1 calc R
C11 C 0.58197(19) 0.55528(18) 0.37073(8) 0.0492(4) Uani 1 1 d .
H11 H 0.6689 0.6369 0.3731 0.059 Uiso 1 1 calc R
C12 C 0.4949(2) 0.50734(18) 0.42581(8) 0.0467(4) Uani 1 1 d .
H12 H 0.5224 0.5558 0.4663 0.056 Uiso 1 1 calc R
C13 C 0.36794(19) 0.38922(16) 0.42249(7) 0.0384(3) Uani 1 1 d .
H13 H 0.3103 0.3558 0.4609 0.046 Uiso 1 1 calc R
C14 C 0.0511(2) -0.24183(18) 0.37219(8) 0.0508(4) Uani 1 1 d .
H14A H 0.1303 -0.3012 0.4008 0.061 Uiso 1 1 calc R
H14B H 0.0115 -0.3139 0.3375 0.061 Uiso 1 1 calc R
H14C H -0.0491 -0.2037 0.3971 0.061 Uiso 1 1 calc R
C15 C 0.40707(17) -0.00552(16) 0.40675(7) 0.0372(3) Uani 1 1 d .
H15 H 0.4882 0.0094 0.3726 0.045 Uiso 1 1 calc R
C16 C 0.4670(2) -0.05267(19) 0.46305(8) 0.0523(4) Uani 1 1 d .
H16A H 0.3895 -0.0688 0.4983 0.063 Uiso 1 1 calc R
H16B H 0.5879 -0.0707 0.4687 0.063 Uiso 1 1 calc R

loop_
_atom_site_aniso_label
_atom_site_aniso_U_11
_atom_site_aniso_U_22
_atom_site_aniso_U_33
_atom_site_aniso_U_23
_atom_site_aniso_U_13
_atom_site_aniso_U_12
O 0.0408(5) 0.0368(5) 0.0268(4) 0.0000(4) -0.0021(4) -0.0072(4)
C1 0.0303(6) 0.0305(6) 0.0267(6) -0.0002(5) 0.0008(5) -0.0018(5)
C2 0.0325(7) 0.0360(7) 0.0414(7) -0.0033(6) 0.0016(6) 0.0004(6)
C3 0.0266(6) 0.0477(8) 0.0550(8) -0.0016(7) 0.0032(6) -0.0027(6)
C4 0.0358(7) 0.0470(8) 0.0538(9) -0.0004(7) -0.0108(7) -0.0082(7)
C5 0.0421(8) 0.0384(7) 0.0322(6) -0.0042(6) -0.0040(6) -0.0094(6)
C6 0.0361(7) 0.0318(7) 0.0393(7) -0.0029(5) 0.0013(6) -0.0058(6)
C7 0.0309(6) 0.0308(6) 0.0304(6) 0.0023(5) 0.0031(5) -0.0036(5)
C8 0.0295(6) 0.0269(6) 0.0341(6) 0.0019(5) 0.0002(5) 0.0009(5)
C9 0.0389(7) 0.0355(7) 0.0385(7) 0.0018(6) 0.0045(6) -0.0014(6)
C10 0.0432(8) 0.0437(8) 0.0574(9) 0.0095(7) 0.0123(7) -0.0064(7)
C11 0.0369(7) 0.0372(7) 0.0736(11) 0.0042(7) -0.0028(8) -0.0121(6)
C12 0.0479(8) 0.0419(8) 0.0503(8) -0.0030(7) -0.0128(7) -0.0087(7)
C13 0.0421(7) 0.0379(7) 0.0352(7) 0.0016(5) -0.0018(6) -0.0063(6)
C14 0.0547(9) 0.0369(8) 0.0607(10) 0.0030(7) -0.0051(8) -0.0153(7)
C15 0.0334(7) 0.0317(6) 0.0464(8) 0.0021(6) -0.0015(5) -0.0031(6)
C16 0.0459(9) 0.0472(9) 0.0637(10) 0.0094(8) -0.0158(8) -0.0039(8)

loop_
_atom_type_symbol
_atom_type_description
_atom_type_scat_dispersion_real
_atom_type_scat_dispersion_imag
_atom_type_scat_source
C C 0.0033 0.0016 'International Tables Vol C Tables 4.2.6.8 and 6.1.1.4'
H H 0.0000 0.0000 'International Tables Vol C Tables 4.2.6.8 and 6.1.1.4'
O O 0.0106 0.0060 'International Tables Vol C Tables 4.2.6.8 and 6.1.1.4'

loop_
_geom_angle_atom_site_label_1
_geom_angle_atom_site_label_2
_geom_angle_atom_site_label_3
_geom_angle
C5 O C1 103.88(9)
O C1 C8 108.54(9)
O C1 C2 106.97(10)
C8 C1 C2 111.02(10)
O C1 C7 103.92(9)
C8 C1 C7 115.29(10)
C2 C1 C7 110.52(10)
C3 C2 C1 111.48(11)
C4 C3 C2 111.60(12)
C5 C4 C3 111.73(11)
O C5 C4 109.05(11)
O C5 C6 102.05(10)
C4 C5 C6 116.48(12)
C14 C6 C5 116.62(12)
C14 C6 C7 115.21(11)
C5 C6 C7 103.41(10)
C15 C7 C6 111.77(11)
C15 C7 C1 115.78(10)
C6 C7 C1 102.94(9)
C9 C8 C13 118.20(12)
C9 C8 C1 121.82(11)
C13 C8 C1 119.97(11)
C10 C9 C8 120.57(13)
C11 C10 C9 120.36(13)
C10 C11 C12 119.66(13)
C11 C12 C13 120.35(14)
C12 C13 C8 120.84(13)
C16 C15 C7 124.52(14)

loop_
_geom_bond_atom_site_label_1
_geom_bond_atom_site_label_2
_geom_bond_distance
O C5 1.4418(15)
O C1 1.4457(14)
C1 C8 1.5127(17)
C1 C2 1.5384(18)
C1 C7 1.5686(17)
C2 C3 1.5316(19)
C3 C4 1.525(2)
C4 C5 1.520(2)
C5 C6 1.5317(19)
C6 C14 1.5261(19)
C6 C7 1.5489(17)
C7 C15 1.4957(18)
C8 C9 1.3914(18)
C8 C13 1.3929(18)
C9 C10 1.389(2)
C10 C11 1.374(2)
C11 C12 1.378(2)
C12 C13 1.3811(19)
C15 C16 1.310(2)

loop_
_geom_torsion_atom_site_label_1
_geom_torsion_atom_site_label_2
_geom_torsion_atom_site_label_3
_geom_torsion_atom_site_label_4
_geom_torsion
C5 O C1 C8 165.82(10)
C5 O C1 C2 -74.32(11)
C5 O C1 C7 42.63(12)
O C1 C2 C3 59.88(14)
C8 C1 C2 C3 178.14(11)
C7 C1 C2 C3 -52.62(14)
C1 C2 C3 C4 -42.84(16)
C2 C3 C4 C5 41.32(17)
C1 O C5 C4 73.93(12)
C1 O C5 C6 -49.86(12)
C3 C4 C5 O -57.55(16)
C3 C4 C5 C6 57.21(16)
O C5 C6 C14 163.92(11)
C4 C5 C6 C14 45.28(16)
O C5 C6 C7 36.38(12)
C4 C5 C6 C7 -82.26(13)
C14 C6 C7 C15 95.90(15)
C5 C6 C7 C15 -135.69(11)
C14 C6 C7 C1 -139.18(13)
C5 C6 C7 C1 -10.77(12)
O C1 C7 C15 104.02(12)
C8 C1 C7 C15 -14.63(16)
C2 C1 C7 C15 -141.54(12)
O C1 C7 C6 -18.24(12)
C8 C1 C7 C6 -136.89(11)
C2 C1 C7 C6 96.20(11)
O C1 C8 C9 -5.62(16)
C2 C1 C8 C9 -122.92(13)
C7 C1 C8 C9 110.42(13)
O C1 C8 C13 173.51(11)
C2 C1 C8 C13 56.21(15)
C7 C1 C8 C13 -70.44(15)
C13 C8 C9 C10 -1.3(2)
C1 C8 C9 C10 177.88(13)
C8 C9 C10 C11 -0.1(2)
C9 C10 C11 C12 1.0(2)
C10 C11 C12 C13 -0.3(2)
C11 C12 C13 C8 -1.1(2)
C9 C8 C13 C12 1.9(2)
C1 C8 C13 C12 -177.25(12)
C6 C7 C15 C16 -114.17(16)
C1 C7 C15 C16 128.39(14)
